data_1547170
loop_
_publ_author_name
'Barker, Joshua E.'
'Frederickson, Conerd K.'
'Jones, Michael H.'
'Zakharov, Lev N.'
'Haley, Michael M.'

_publ_section_title
;
 Synthesis and Properties of Quinoidal Fluorenofluorenes.
;
_journal_issue 19
_journal_name_full 'Organic letters'
_journal_page_first 5312
_journal_page_last 5315
_journal_paper_doi 10.1021/acs.orglett.7b02605
_journal_volume 19
_journal_year 2017
_chemical_formula_sum 'C42 H34'
_chemical_formula_weight 538.69
_space_group_crystal_system triclinic
_space_group_IT_number 2
_space_group_name_Hall '-P 1'
_space_group_name_H-M_alt 'P -1'
_symmetry_space_group_name_Hall '-P 1'
_symmetry_space_group_name_H-M 'P -1'
_atom_sites_solution_hydrogens geom
_audit_creation_method SHELXL-2014/7
_cell_angle_alpha 87.837(4)
_cell_angle_beta 88.161(4)
_cell_angle_gamma 75.494(4)
_cell_formula_units_Z 1
_cell_length_a 7.1561(6)
_cell_length_b 8.0619(6)
_cell_length_c 12.8650(10)
_cell_measurement_reflns_used 4672
_cell_measurement_temperature 173(2)
_cell_measurement_theta_max 66.46
_cell_measurement_theta_min 5.67
_cell_volume 717.84(10)
_computing_cell_refinement 'Bruker SAINT'
_computing_data_collection 'Bruker APEX2'
_computing_data_reduction 'Bruker SAINT'
_computing_molecular_graphics 'Bruker SHELXTL'
_computing_publication_material 'Bruker SHELXTL'
_computing_structure_refinement 'SHELXL-2014/7 (Sheldrick, 2014)'
_computing_structure_solution 'SHELXS-97 (Sheldrick 2008)'
_diffrn_ambient_temperature 173(2)
_diffrn_measured_fraction_theta_full 0.978
_diffrn_measured_fraction_theta_max 0.978
_diffrn_measurement_device_type 'Bruker Apex II CCD'
_diffrn_measurement_method '\f and \w scans'
_diffrn_radiation_type CuK\a
_diffrn_radiation_wavelength 1.54178
_diffrn_reflns_av_R_equivalents 0.0454
_diffrn_reflns_av_unetI/netI 0.0370
_diffrn_reflns_Laue_measured_fraction_full 0.978
_diffrn_reflns_Laue_measured_fraction_max 0.978
_diffrn_reflns_limit_h_max 8
_diffrn_reflns_limit_h_min -8
_diffrn_reflns_limit_k_max 9
_diffrn_reflns_limit_k_min -9
_diffrn_reflns_limit_l_max 14
_diffrn_reflns_limit_l_min -15
_diffrn_reflns_number 8275
_diffrn_reflns_point_group_measured_fraction_full 0.978
_diffrn_reflns_point_group_measured_fraction_max 0.978
_diffrn_reflns_theta_full 66.500
_diffrn_reflns_theta_max 66.500
_diffrn_reflns_theta_min 3.439
_diffrn_source 'Incoatec I\mS'
_exptl_absorpt_coefficient_mu 0.529
_exptl_absorpt_correction_T_max 0.7528
_exptl_absorpt_correction_T_min 0.6838
_exptl_absorpt_correction_type multi-scan
_exptl_absorpt_process_details SADABS
_exptl_crystal_colour dark-blue
_exptl_crystal_density_diffrn 1.246
_exptl_crystal_description cut-block
_exptl_crystal_F_000 286
_exptl_crystal_size_max 0.090
_exptl_crystal_size_mid 0.080
_exptl_crystal_size_min 0.060
_refine_diff_density_max 0.459
_refine_diff_density_min -0.442
_refine_diff_density_rms 0.061
_refine_ls_extinction_method none
_refine_ls_goodness_of_fit_ref 1.065
_refine_ls_hydrogen_treatment constr
_refine_ls_matrix_type full
_refine_ls_number_parameters 190
_refine_ls_number_reflns 2481
_refine_ls_number_restraints 0
_refine_ls_restrained_S_all 1.065
_refine_ls_R_factor_all 0.0677
_refine_ls_R_factor_gt 0.0621
_refine_ls_shift/su_max 0.000
_refine_ls_shift/su_mean 0.000
_refine_ls_structure_factor_coef Fsqd
_refine_ls_weighting_details 'w=1/[\s^2^(Fo^2^)+(0.0876P)^2^+0.7347P] where P=(Fo^2^+2Fc^2^)/3'
_refine_ls_weighting_scheme calc
_refine_ls_wR_factor_gt 0.1733
_refine_ls_wR_factor_ref 0.1778
_reflns_Friedel_coverage 0.000
_reflns_number_gt 2183
_reflns_number_total 2481
_reflns_threshold_expression 'I > 2\s(I)'
_cod_data_source_file ol7b02605_si_002.cif
_cod_data_source_block cu_mhrr148_0m
_cod_depositor_comments 'Adding full bibliography for 1547170.cif.'
_cod_database_code 1547170
_shelx_shelxl_version_number 2014/7
_shelx_space_group_comment
;
The symmetry employed for this shelxl refinement is uniquely defined
by the following loop, which should always be used as a source of
symmetry information in preference to the above space-group names.
They are only intended as comments.
;
_shelx_estimated_absorpt_t_min 0.954
_shelx_estimated_absorpt_t_max 0.969

loop_
_space_group_symop_operation_xyz
'x, y, z'
'-x, -y, -z'

loop_
_atom_site_label
_atom_site_type_symbol
_atom_site_fract_x
_atom_site_fract_y
_atom_site_fract_z
_atom_site_U_iso_or_equiv
_atom_site_adp_type
_atom_site_occupancy
_atom_site_site_symmetry_order
_atom_site_calc_flag
_atom_site_refinement_flags_posn
_atom_site_refinement_flags_adp
C1 C -0.0985(3) 0.0560(3) 0.50454(17) 0.0225(5) Uani 1 1 d . .
C2 C -0.1546(3) 0.2022(3) 0.43402(18) 0.0264(5) Uani 1 1 d . .
H2A H -0.2802 0.2761 0.4412 0.032 Uiso 1 1 calc R U
C3 C -0.0344(3) 0.2373(3) 0.35834(18) 0.0262(5) Uani 1 1 d . .
H3A H -0.0766 0.3331 0.3120 0.031 Uiso 1 1 calc R U
C4 C 0.1569(3) 0.1298(3) 0.34814(17) 0.0226(5) Uani 1 1 d . .
C5 C 0.2218(3) -0.0152(3) 0.41951(17) 0.0217(5) Uani 1 1 d . .
C6 C 0.4254(3) -0.0945(3) 0.38919(17) 0.0224(5) Uani 1 1 d . .
C7 C 0.4708(3) 0.0016(3) 0.30164(17) 0.0235(5) Uani 1 1 d . .
C8 C 0.3015(3) 0.1403(3) 0.27646(17) 0.0236(5) Uani 1 1 d . .
C9 C 0.6534(3) -0.0383(3) 0.25474(19) 0.0302(6) Uani 1 1 d . .
H9A H 0.6822 0.0274 0.1963 0.036 Uiso 1 1 calc R U
C10 C 0.7937(3) -0.1764(3) 0.2948(2) 0.0328(6) Uani 1 1 d . .
H10A H 0.9188 -0.2061 0.2631 0.039 Uiso 1 1 calc R U
C11 C 0.7514(3) -0.2707(3) 0.38091(19) 0.0305(6) Uani 1 1 d . .
H11A H 0.8484 -0.3642 0.4077 0.037 Uiso 1 1 calc R U
C12 C 0.5685(3) -0.2302(3) 0.42873(18) 0.0263(5) Uani 1 1 d . .
H12A H 0.5418 -0.2951 0.4880 0.032 Uiso 1 1 calc R U
C13 C 0.2875(3) 0.2622(3) 0.18609(18) 0.0237(5) Uani 1 1 d . .
C14 C 0.2730(3) 0.2039(3) 0.08564(18) 0.0278(5) Uani 1 1 d . .
C15 C 0.2581(3) 0.3180(3) 0.00103(19) 0.0323(6) Uani 1 1 d . .
H15A H 0.2507 0.2774 -0.0667 0.039 Uiso 1 1 calc R U
C16 C 0.2538(3) 0.4895(3) 0.0123(2) 0.0324(6) Uani 1 1 d . .
C17 C 0.2652(3) 0.5455(3) 0.1119(2) 0.0319(6) Uani 1 1 d . .
H17A H 0.2603 0.6629 0.1210 0.038 Uiso 1 1 calc R U
C18 C 0.2836(3) 0.4354(3) 0.19895(19) 0.0266(5) Uani 1 1 d . .
C19 C 0.2636(4) 0.0219(3) 0.0701(2) 0.0381(6) Uani 1 1 d . .
H19A H 0.2763 -0.0408 0.1373 0.057 Uiso 1 1 calc R U
H19B H 0.1394 0.0219 0.0401 0.057 Uiso 1 1 calc R U
H19C H 0.3689 -0.0336 0.0229 0.057 Uiso 1 1 calc R U
C20 C 0.2364(4) 0.6108(4) -0.0813(2) 0.0458(8) Uani 1 1 d . .
H20A H 0.2302 0.5483 -0.1444 0.069 Uiso 1 1 calc R U
H20B H 0.1187 0.7033 -0.0740 0.069 Uiso 1 1 calc R U
H20C H 0.3490 0.6595 -0.0862 0.069 Uiso 1 1 calc R U
C21 C 0.3071(4) 0.5014(3) 0.3046(2) 0.0372(6) Uani 1 1 d . .
H21A H 0.3180 0.4084 0.3571 0.056 Uiso 1 1 calc R U
H21B H 0.4240 0.5439 0.3040 0.056 Uiso 1 1 calc R U
H21C H 0.1945 0.5949 0.3213 0.056 Uiso 1 1 calc R U

loop_
_atom_site_aniso_label
_atom_site_aniso_U_11
_atom_site_aniso_U_22
_atom_site_aniso_U_33
_atom_site_aniso_U_23
_atom_site_aniso_U_13
_atom_site_aniso_U_12
C1 0.0247(12) 0.0205(10) 0.0212(12) 0.0004(8) -0.0007(9) -0.0040(9)
C2 0.0227(11) 0.0253(11) 0.0276(13) 0.0039(9) 0.0012(9) -0.0002(9)
C3 0.0295(12) 0.0225(11) 0.0240(12) 0.0069(9) 0.0001(9) -0.0030(9)
C4 0.0250(11) 0.0211(10) 0.0209(11) 0.0011(9) -0.0013(9) -0.0043(9)
C5 0.0244(11) 0.0197(10) 0.0205(11) -0.0002(8) -0.0011(9) -0.0046(8)
C6 0.0248(11) 0.0212(10) 0.0212(12) -0.0023(9) -0.0008(9) -0.0058(9)
C7 0.0245(11) 0.0236(11) 0.0216(12) -0.0011(9) -0.0001(9) -0.0046(9)
C8 0.0261(11) 0.0218(11) 0.0223(12) 0.0006(9) -0.0014(9) -0.0048(9)
C9 0.0298(13) 0.0341(13) 0.0252(13) 0.0008(10) 0.0037(10) -0.0059(10)
C10 0.0236(12) 0.0371(13) 0.0338(14) -0.0040(11) 0.0036(10) -0.0004(10)
C11 0.0265(12) 0.0288(12) 0.0320(14) -0.0013(10) -0.0031(10) 0.0010(9)
C12 0.0282(12) 0.0249(11) 0.0241(12) 0.0012(9) -0.0021(9) -0.0039(9)
C13 0.0185(10) 0.0266(11) 0.0244(12) 0.0039(9) 0.0027(9) -0.0035(8)
C14 0.0239(11) 0.0323(12) 0.0253(13) 0.0020(10) 0.0024(9) -0.0044(9)
C15 0.0261(12) 0.0463(15) 0.0215(13) 0.0041(11) 0.0015(9) -0.0046(11)
C16 0.0197(11) 0.0407(14) 0.0336(14) 0.0157(11) -0.0004(10) -0.0043(10)
C17 0.0255(12) 0.0277(12) 0.0421(15) 0.0105(11) -0.0018(10) -0.0073(10)
C18 0.0217(11) 0.0260(11) 0.0311(13) 0.0044(10) -0.0013(9) -0.0050(9)
C19 0.0471(16) 0.0368(14) 0.0306(14) -0.0043(11) -0.0022(11) -0.0104(12)
C20 0.0320(14) 0.0582(18) 0.0421(17) 0.0268(14) -0.0016(12) -0.0058(13)
C21 0.0441(15) 0.0272(12) 0.0402(16) 0.0006(11) -0.0082(12) -0.0081(11)

loop_
_atom_type_symbol
_atom_type_description
_atom_type_scat_dispersion_real
_atom_type_scat_dispersion_imag
_atom_type_scat_source
C C 0.0181 0.0091 'International Tables Vol C Tables 4.2.6.8 and 6.1.1.4'
H H 0.0000 0.0000 'International Tables Vol C Tables 4.2.6.8 and 6.1.1.4'

loop_
_geom_angle_atom_site_label_1
_geom_angle_atom_site_label_2
_geom_angle_atom_site_label_3
_geom_angle
_geom_angle_site_symmetry_1
_geom_angle_site_symmetry_3
C5 C1 C2 122.8(2) 2_556 .
C5 C1 C1 118.2(2) 2_556 2_556
C2 C1 C1 119.0(2) . 2_556
C3 C2 C1 122.1(2) . .
C3 C2 H2A 119.0 . .
C1 C2 H2A 119.0 . .
C2 C3 C4 119.7(2) . .
C2 C3 H3A 120.2 . .
C4 C3 H3A 120.2 . .
C8 C4 C3 129.4(2) . .
C8 C4 C5 110.45(19) . .
C3 C4 C5 120.1(2) . .
C1 C5 C4 120.9(2) 2_556 .
C1 C5 C6 133.0(2) 2_556 .
C4 C5 C6 106.11(18) . .
C12 C6 C7 118.8(2) . .
C12 C6 C5 134.4(2) . .
C7 C6 C5 106.78(18) . .
C9 C7 C6 121.4(2) . .
C9 C7 C8 129.6(2) . .
C6 C7 C8 109.03(19) . .
C4 C8 C7 107.61(19) . .
C4 C8 C13 127.0(2) . .
C7 C8 C13 125.4(2) . .
C7 C9 C10 118.9(2) . .
C7 C9 H9A 120.6 . .
C10 C9 H9A 120.6 . .
C11 C10 C9 120.3(2) . .
C11 C10 H10A 119.8 . .
C9 C10 H10A 119.8 . .
C10 C11 C12 121.0(2) . .
C10 C11 H11A 119.5 . .
C12 C11 H11A 119.5 . .
C6 C12 C11 119.7(2) . .
C6 C12 H12A 120.1 . .
C11 C12 H12A 120.1 . .
C18 C13 C14 119.4(2) . .
C18 C13 C8 121.4(2) . .
C14 C13 C8 119.2(2) . .
C15 C14 C13 119.3(2) . .
C15 C14 C19 120.0(2) . .
C13 C14 C19 120.6(2) . .
C14 C15 C16 122.1(2) . .
C14 C15 H15A 119.0 . .
C16 C15 H15A 119.0 . .
C17 C16 C15 117.9(2) . .
C17 C16 C20 121.3(2) . .
C15 C16 C20 120.8(2) . .
C16 C17 C18 122.1(2) . .
C16 C17 H17A 118.9 . .
C18 C17 H17A 118.9 . .
C17 C18 C13 119.2(2) . .
C17 C18 C21 119.7(2) . .
C13 C18 C21 121.1(2) . .
C14 C19 H19A 109.5 . .
C14 C19 H19B 109.5 . .
H19A C19 H19B 109.5 . .
C14 C19 H19C 109.5 . .
H19A C19 H19C 109.5 . .
H19B C19 H19C 109.5 . .
C16 C20 H20A 109.5 . .
C16 C20 H20B 109.5 . .
H20A C20 H20B 109.5 . .
C16 C20 H20C 109.5 . .
H20A C20 H20C 109.5 . .
H20B C20 H20C 109.5 . .
C18 C21 H21A 109.5 . .
C18 C21 H21B 109.5 . .
H21A C21 H21B 109.5 . .
C18 C21 H21C 109.5 . .
H21A C21 H21C 109.5 . .
H21B C21 H21C 109.5 . .

loop_
_geom_bond_atom_site_label_1
_geom_bond_atom_site_label_2
_geom_bond_distance
_geom_bond_site_symmetry_2
C1 C5 1.381(3) 2_556
C1 C2 1.442(3) .
C1 C1 1.474(4) 2_556
C2 C3 1.347(3) .
C2 H2A 0.9500 .
C3 C4 1.431(3) .
C3 H3A 0.9500 .
C4 C8 1.380(3) .
C4 C5 1.449(3) .
C5 C1 1.381(3) 2_556
C5 C6 1.484(3) .
C6 C12 1.390(3) .
C6 C7 1.418(3) .
C7 C9 1.389(3) .
C7 C8 1.464(3) .
C8 C13 1.483(3) .
C9 C10 1.394(3) .
C9 H9A 0.9500 .
C10 C11 1.388(4) .
C10 H10A 0.9500 .
C11 C12 1.396(3) .
C11 H11A 0.9500 .
C12 H12A 0.9500 .
C13 C18 1.405(3) .
C13 C14 1.407(3) .
C14 C15 1.387(3) .
C14 C19 1.506(3) .
C15 C16 1.388(4) .
C15 H15A 0.9500 .
C16 C17 1.387(4) .
C16 C20 1.510(3) .
C17 C18 1.391(3) .
C17 H17A 0.9500 .
C18 C21 1.507(3) .
C19 H19A 0.9800 .
C19 H19B 0.9800 .
C19 H19C 0.9800 .
C20 H20A 0.9800 .
C20 H20B 0.9800 .
C20 H20C 0.9800 .
C21 H21A 0.9800 .
C21 H21B 0.9800 .
C21 H21C 0.9800 .

loop_
_geom_torsion_atom_site_label_1
_geom_torsion_atom_site_label_2
_geom_torsion_atom_site_label_3
_geom_torsion_atom_site_label_4
_geom_torsion
_geom_torsion_site_symmetry_1
_geom_torsion_site_symmetry_4
C5 C1 C2 C3 -178.0(2) 2_556 .
C1 C1 C2 C3 1.8(4) 2_556 .
C1 C2 C3 C4 -1.5(4) . .
C2 C3 C4 C8 179.1(2) . .
C2 C3 C4 C5 -0.6(3) . .
C8 C4 C5 C1 -177.1(2) . 2_556
C3 C4 C5 C1 2.6(3) . 2_556
C8 C4 C5 C6 1.9(2) . .
C3 C4 C5 C6 -178.40(19) . .
C1 C5 C6 C12 -4.5(4) 2_556 .
C4 C5 C6 C12 176.7(2) . .
C1 C5 C6 C7 177.4(2) 2_556 .
C4 C5 C6 C7 -1.4(2) . .
C12 C6 C7 C9 0.6(3) . .
C5 C6 C7 C9 179.0(2) . .
C12 C6 C7 C8 -178.00(19) . .
C5 C6 C7 C8 0.4(2) . .
C3 C4 C8 C7 178.7(2) . .
C5 C4 C8 C7 -1.6(2) . .
C3 C4 C8 C13 -4.7(4) . .
C5 C4 C8 C13 175.1(2) . .
C9 C7 C8 C4 -177.7(2) . .
C6 C7 C8 C4 0.7(2) . .
C9 C7 C8 C13 5.6(4) . .
C6 C7 C8 C13 -176.0(2) . .
C6 C7 C9 C10 0.3(3) . .
C8 C7 C9 C10 178.6(2) . .
C7 C9 C10 C11 -0.8(4) . .
C9 C10 C11 C12 0.3(4) . .
C7 C6 C12 C11 -1.0(3) . .
C5 C6 C12 C11 -178.9(2) . .
C10 C11 C12 C6 0.6(3) . .
C4 C8 C13 C18 74.6(3) . .
C7 C8 C13 C18 -109.3(3) . .
C4 C8 C13 C14 -103.8(3) . .
C7 C8 C13 C14 72.3(3) . .
C18 C13 C14 C15 1.0(3) . .
C8 C13 C14 C15 179.4(2) . .
C18 C13 C14 C19 -176.0(2) . .
C8 C13 C14 C19 2.5(3) . .
C13 C14 C15 C16 -1.1(4) . .
C19 C14 C15 C16 175.9(2) . .
C14 C15 C16 C17 0.1(4) . .
C14 C15 C16 C20 -179.6(2) . .
C15 C16 C17 C18 1.0(4) . .
C20 C16 C17 C18 -179.2(2) . .
C16 C17 C18 C13 -1.1(4) . .
C16 C17 C18 C21 176.4(2) . .
C14 C13 C18 C17 0.1(3) . .
C8 C13 C18 C17 -178.3(2) . .
C14 C13 C18 C21 -177.4(2) . .
C8 C13 C18 C21 4.2(3) . .
